data_4510908
loop_
_publ_author_name
'Mukherjee, Arijit'
'Grobelny, Pawel'
'Thakur, Tejender S.'
'Desiraju, Gautam R.'

_publ_section_title
;
 Polymorphs, Pseudopolymorphs, and Co-Crystals of Orcinol: Exploring the
 Structural Landscape with High Throughput Crystallography
;
_journal_issue 6
_journal_name_full 'Crystal Growth &amp; Design'
_journal_page_first 2637
_journal_paper_doi 10.1021/cg200361x
_journal_volume 11
_journal_year 2011
_chemical_compound_source 'see text'
_chemical_formula_moiety '2(C7 H10 N2), C7 H8 O2'
_chemical_formula_sum 'C21 H28 N4 O2'
_chemical_formula_weight 368.47
_chemical_name_common 'Orcinol: N,N-dimethyl,4-aminopyridine'
_chemical_name_systematic ?
_space_group_IT_number 2
_symmetry_cell_setting triclinic
_symmetry_Int_Tables_number 2
_symmetry_space_group_name_Hall '-P 1'
_symmetry_space_group_name_H-M 'P -1'
_atom_sites_solution_hydrogens geom
_atom_sites_solution_primary direct
_atom_sites_solution_secondary difmap
_cell_angle_alpha 83.929(6)
_cell_angle_beta 81.521(6)
_cell_angle_gamma 86.524(6)
_cell_formula_units_Z 2
_cell_length_a 7.8586(19)
_cell_length_b 8.1455(19)
_cell_length_c 16.239(4)
_cell_measurement_reflns_used 7658
_cell_measurement_temperature 150(2)
_cell_measurement_theta_max 27.7
_cell_measurement_theta_min 3.1
_cell_volume 1021.3(4)
_computing_cell_refinement
;
CrystalClear-SM Expert 2.0 rc14 (Rigaku, 2009)
;
_computing_data_collection
;
CrystalClear-SM Expert 2.0 rc14 (Rigaku, 2009)
;
_computing_data_reduction
;
CrystalClear-SM Expert 2.0 rc14 (Rigaku, 2009)
;
_computing_publication_material 'PLATON (Spek, 2003)'
_computing_structure_refinement 'SHELXL-97 (Sheldrick, 1997)'
_diffrn_ambient_temperature 150(2)
_diffrn_detector CCD
_diffrn_detector_area_resol_mean 13.6612
_diffrn_measured_fraction_theta_full 0.996
_diffrn_measured_fraction_theta_max 0.996
_diffrn_measurement_details
;
scan:
    Number of images: 180
               Slice: -60.0000 - 120.0000
         Image width: 1.0000
            Exp time: 16.0000
       Rotation axis: Omega
               Omega: 0.0000
                 Chi: 54.0000
                 Phi: 0.0000
                 XTD: 49.4000
              2theta: 29.6000
scan:
    Number of images: 180
               Slice: -60.0000 - 120.0000
         Image width: 1.0000
            Exp time: 16.0000
       Rotation axis: Omega
               Omega: 0.0000
                 Chi: 54.0000
                 Phi: 120.0000
                 XTD: 49.4000
              2theta: 29.6000
scan:
    Number of images: 180
               Slice: -60.0000 - 120.0000
         Image width: 1.0000
            Exp time: 16.0000
       Rotation axis: Omega
               Omega: 0.0000
                 Chi: 54.0000
                 Phi: 240.0000
                 XTD: 49.4000
              2theta: 29.6000

;
_diffrn_measurement_device
;
XtaLABmini: Fixed Chi 2 circle
;
_diffrn_measurement_device_type
;
Rigaku Mercury375R (2x2 bin mode)
;
_diffrn_measurement_method 'profile data from \w-scans'
_diffrn_measurement_specimen_support Fiber
_diffrn_orient_matrix_type FS_PROCESS
_diffrn_orient_matrix_UB_11 -0.005598
_diffrn_orient_matrix_UB_12 0.114380
_diffrn_orient_matrix_UB_13 0.017657
_diffrn_orient_matrix_UB_21 0.091583
_diffrn_orient_matrix_UB_22 -0.033369
_diffrn_orient_matrix_UB_23 0.035983
_diffrn_orient_matrix_UB_31 0.090378
_diffrn_orient_matrix_UB_32 0.032833
_diffrn_orient_matrix_UB_33 -0.048035
_diffrn_radiation_monochromator 'Graphite Monochromator'
_diffrn_radiation_probe x-ray
_diffrn_radiation_type MoK\a
_diffrn_radiation_wavelength 0.71075
_diffrn_reflns_av_R_equivalents 0.0627
_diffrn_reflns_av_sigmaI/netI 0.0834
_diffrn_reflns_limit_h_max 10
_diffrn_reflns_limit_h_min -10
_diffrn_reflns_limit_k_max 10
_diffrn_reflns_limit_k_min -10
_diffrn_reflns_limit_l_max 20
_diffrn_reflns_limit_l_min -21
_diffrn_reflns_number 10823
_diffrn_reflns_reduction_process
;
;
_diffrn_reflns_theta_full 27.48
_diffrn_reflns_theta_max 27.48
_diffrn_reflns_theta_min 3.08
_diffrn_source 'Sealed Tube'
_diffrn_source_current 12.0
_diffrn_source_power 0.6
_diffrn_source_voltage 50.0
_exptl_absorpt_coefficient_mu 0.079
_exptl_absorpt_correction_T_max 0.984
_exptl_absorpt_correction_T_min 0.977
_exptl_absorpt_correction_type multi-scan
_exptl_absorpt_process_details 'Jacobson, R. (1998) Private communication'
_exptl_crystal_colour Colorless
_exptl_crystal_density_diffrn 1.198
_exptl_crystal_density_method 'Not Measured'
_exptl_crystal_description Block
_exptl_crystal_F_000 396
_exptl_crystal_size_max 0.300
_exptl_crystal_size_mid 0.200
_exptl_crystal_size_min 0.200
_refine_diff_density_max 0.920
_refine_diff_density_min -0.413
_refine_diff_density_rms 0.121
_refine_ls_extinction_method none
_refine_ls_goodness_of_fit_ref 1.063
_refine_ls_hydrogen_treatment constr
_refine_ls_matrix_type full
_refine_ls_number_parameters 249
_refine_ls_number_reflns 4662
_refine_ls_number_restraints 0
_refine_ls_restrained_S_all 1.063
_refine_ls_R_factor_all 0.1706
_refine_ls_R_factor_gt 0.1087
_refine_ls_shift/su_max 0.001
_refine_ls_shift/su_mean 0.000
_refine_ls_structure_factor_coef Fsqd
_refine_ls_weighting_details 'calc w=1/[\s^2^(Fo^2^)+(0.1805P)^2^+0.5977P] where P=(Fo^2^+2Fc^2^)/3'
_refine_ls_weighting_scheme calc
_refine_ls_wR_factor_gt 0.2962
_refine_ls_wR_factor_ref 0.3372
_reflns_number_gt 2565
_reflns_number_total 4662
_reflns_threshold_expression I>2\s(I)
_cod_data_source_file 818153.cif
_cod_data_source_block datam
_cod_depositor_comments
;
The following automatic conversions were performed:

'_symmetry_cell_setting' value 'Triclinic' changed to 'triclinic'
according to
/usr/data/users/saulius/automatic-downloads/retrospective/ACS/lib/dictionaries/cif_core.dic
dictionary named 'cif_core.dic' version 2.4.2 from
2011-04-26.

'_exptl_absorpt_correction_type' value 'Multi-scan'
changed to 'multi-scan' according to
/usr/data/users/saulius/automatic-downloads/retrospective/ACS/lib/dictionaries/cif_core.dic
dictionary named 'cif_core.dic' version 2.4.2 from 2011-04-26.

Automatic conversion script
Id: cif_fix_values 2281 2013-09-26 08:29:07Z andrius 
;
_cod_database_code 4510908

loop_
_symmetry_equiv_pos_site_id
_symmetry_equiv_pos_as_xyz
1 x,y,z
2 -x,-y,-z

loop_
_atom_site_aniso_label
_atom_site_aniso_U_11
_atom_site_aniso_U_22
_atom_site_aniso_U_33
_atom_site_aniso_U_23
_atom_site_aniso_U_13
_atom_site_aniso_U_12
N1 0.055(2) 0.042(2) 0.054(2) 0.0001(18) -0.0031(18) -0.0074(17)
N2 0.063(3) 0.044(2) 0.042(2) 0.0027(16) -0.0069(17) -0.0059(17)
C8 0.066(3) 0.037(2) 0.049(3) -0.010(2) 0.001(2) -0.008(2)
C9 0.062(3) 0.046(2) 0.039(2) -0.009(2) -0.003(2) -0.011(2)
C10 0.039(2) 0.039(2) 0.034(2) -0.0026(17) 0.0013(16) -0.0091(17)
C11 0.060(3) 0.043(2) 0.036(2) -0.0078(19) 0.0016(19) -0.007(2)
C12 0.072(3) 0.048(3) 0.035(2) 0.000(2) -0.003(2) -0.007(2)
C13 0.096(4) 0.058(3) 0.044(3) 0.009(2) -0.023(3) -0.019(3)
C14 0.077(4) 0.039(2) 0.057(3) 0.000(2) 0.000(2) 0.005(2)
N3 0.047(2) 0.0357(18) 0.046(2) -0.0028(16) -0.0101(16) -0.0020(15)
N4 0.058(2) 0.0372(18) 0.0320(17) 0.0009(15) -0.0023(15) -0.0010(15)
C15 0.048(3) 0.036(2) 0.050(3) -0.0138(19) -0.0163(19) 0.0027(17)
C16 0.042(2) 0.041(2) 0.034(2) -0.0080(17) -0.0095(17) 0.0058(17)
C17 0.035(2) 0.0329(19) 0.036(2) -0.0024(16) -0.0060(16) 0.0069(15)
C18 0.046(2) 0.033(2) 0.031(2) -0.0029(16) -0.0085(16) 0.0025(16)
C19 0.050(3) 0.037(2) 0.038(2) -0.0033(17) -0.0089(18) 0.0018(18)
C20 0.075(3) 0.048(3) 0.033(2) 0.0049(19) 0.000(2) 0.006(2)
C21 0.064(3) 0.039(2) 0.051(3) -0.003(2) -0.005(2) -0.008(2)
O1 0.0410(17) 0.0413(16) 0.0569(19) 0.0069(14) -0.0038(13) -0.0112(13)
O3 0.0411(17) 0.0386(16) 0.062(2) 0.0048(14) -0.0155(14) -0.0017(12)
C1 0.034(2) 0.0316(19) 0.0327(19) -0.0088(15) 0.0006(15) -0.0076(15)
C2 0.0269(19) 0.0354(19) 0.035(2) -0.0055(16) -0.0049(15) -0.0026(15)
C3 0.037(2) 0.0301(18) 0.0338(19) -0.0084(15) -0.0069(15) 0.0012(15)
C4 0.031(2) 0.0339(19) 0.0310(18) -0.0072(15) -0.0004(14) -0.0075(15)
C5 0.033(2) 0.0354(19) 0.0265(18) -0.0084(15) -0.0026(14) -0.0045(15)
C6 0.036(2) 0.0332(19) 0.0301(19) -0.0061(15) -0.0064(15) 0.0018(15)
C7 0.034(2) 0.047(2) 0.044(2) -0.0069(19) -0.0038(17) -0.0033(17)

loop_
_atom_site_label
_atom_site_type_symbol
_atom_site_thermal_displace_type
_atom_site_fract_x
_atom_site_fract_y
_atom_site_fract_z
_atom_site_occupancy
_atom_site_U_iso_or_equiv
_atom_site_calc_flag
_atom_site_refinement_flags
N1 N Uani 0.8676(5) 0.7312(4) 0.0811(2) 1.000 0.0509(12) . .
N2 N Uani 0.7007(5) 1.1616(4) -0.0548(2) 1.000 0.0501(14) . .
C8 C Uani 0.8503(6) 0.7353(5) 0.0003(3) 1.000 0.0509(16) . .
C9 C Uani 0.7935(6) 0.8729(5) -0.0474(3) 1.000 0.0487(14) . .
C10 C Uani 0.7509(5) 1.0212(5) -0.0111(2) 1.000 0.0378(12) . .
C11 C Uani 0.7668(6) 1.0172(5) 0.0741(3) 1.000 0.0467(14) . .
C12 C Uani 0.8254(7) 0.8731(6) 0.1158(3) 1.000 0.0523(16) . .
C13 C Uani 0.6900(8) 1.1671(6) -0.1436(3) 1.000 0.0651(19) . .
C14 C Uani 0.6540(7) 1.3117(5) -0.0150(3) 1.000 0.0593(18) . .
N3 N Uani 0.1310(4) 0.2475(4) 0.5754(2) 1.000 0.0426(11) . .
N4 N Uani 0.3202(5) 0.6796(4) 0.4384(2) 1.000 0.0432(11) . .
C15 C Uani 0.1442(6) 0.2703(5) 0.4919(3) 1.000 0.0432(16) . .
C16 C Uani 0.2065(5) 0.4087(5) 0.4438(2) 1.000 0.0386(12) . .
C17 C Uani 0.2605(5) 0.5379(5) 0.4831(2) 1.000 0.0350(11) . .
C18 C Uani 0.2483(5) 0.5146(5) 0.5705(2) 1.000 0.0366(12) . .
C19 C Uani 0.1836(5) 0.3703(5) 0.6120(3) 1.000 0.0416(14) . .
C20 C Uani 0.3416(7) 0.6950(6) 0.3472(3) 1.000 0.0538(16) . .
C21 C Uani 0.3681(6) 0.8150(5) 0.4795(3) 1.000 0.0515(16) . .
O1 O Uani 1.0408(4) 0.5058(3) 0.17206(19) 1.000 0.0472(10) . .
O3 O Uani 1.0426(4) 0.0057(3) 0.34325(19) 1.000 0.0471(10) . .
C1 C Uani 0.9476(5) 0.3788(4) 0.2132(2) 1.000 0.0327(11) . .
C2 C Uani 1.0353(5) 0.2534(4) 0.2578(2) 1.000 0.0322(11) . .
C3 C Uani 0.9482(5) 0.1217(4) 0.3012(2) 1.000 0.0332(11) . .
C4 C Uani 0.7728(5) 0.1123(4) 0.2998(2) 1.000 0.0318(11) . .
C5 C Uani 0.6838(5) 0.2376(4) 0.2553(2) 1.000 0.0313(11) . .
C6 C Uani 0.7723(5) 0.3720(5) 0.2119(2) 1.000 0.0329(11) . .
C7 C Uani 0.4958(5) 0.2285(5) 0.2539(3) 1.000 0.0416(12) . .
H8 H Uiso 0.87910 0.63690 -0.02630 1.000 0.0610 calc R
H9 H Uiso 0.78330 0.86690 -0.10460 1.000 0.0590 calc R
H11 H Uiso 0.73740 1.11290 0.10280 1.000 0.0560 calc R
H12 H Uiso 0.83660 0.87450 0.17320 1.000 0.0630 calc R
H13A H Uiso 0.79450 1.11410 -0.17190 1.000 0.0970 calc R
H13B H Uiso 0.67910 1.28240 -0.16720 1.000 0.0970 calc R
H13C H Uiso 0.58930 1.10850 -0.15160 1.000 0.0970 calc R
H14A H Uiso 0.54980 1.29550 0.02570 1.000 0.0890 calc R
H14B H Uiso 0.63210 1.40220 -0.05750 1.000 0.0890 calc R
H14C H Uiso 0.74830 1.33910 0.01360 1.000 0.0890 calc R
H15 H Uiso 0.10780 0.18490 0.46380 1.000 0.0520 calc R
H16 H Uiso 0.21310 0.41690 0.38470 1.000 0.0470 calc R
H18 H Uiso 0.28410 0.59700 0.60060 1.000 0.0440 calc R
H19 H Uiso 0.17600 0.35740 0.67130 1.000 0.0500 calc R
H20A H Uiso 0.42710 0.61100 0.32620 1.000 0.0810 calc R
H20B H Uiso 0.38090 0.80520 0.32540 1.000 0.0810 calc R
H20C H Uiso 0.23120 0.67900 0.32850 1.000 0.0810 calc R
H21A H Uiso 0.27390 0.84380 0.52290 1.000 0.0770 calc R
H21B H Uiso 0.39110 0.91100 0.43840 1.000 0.0770 calc R
H21C H Uiso 0.47190 0.78210 0.50520 1.000 0.0770 calc R
H1 H Uiso 0.97570 0.57380 0.14760 1.000 0.0710 calc R
H2 H Uiso 1.15550 0.25880 0.25840 1.000 0.0390 calc R
H3 H Uiso 0.97850 -0.06890 0.36750 1.000 0.0710 calc R
H4 H Uiso 0.71320 0.02080 0.32900 1.000 0.0380 calc R
H6 H Uiso 0.71250 0.45770 0.18180 1.000 0.0400 calc R
H7A H Uiso 0.44950 0.33570 0.23150 1.000 0.0620 calc R
H7B H Uiso 0.43770 0.20040 0.31090 1.000 0.0620 calc R
H7C H Uiso 0.47640 0.14330 0.21840 1.000 0.0620 calc R

loop_
_atom_type_symbol
_atom_type_description
_atom_type_scat_dispersion_real
_atom_type_scat_dispersion_imag
_atom_type_scat_source
O O 0.0106 0.0060 'International Tables Vol C Tables 4.2.6.8 and 6.1.1.4'
N N 0.0061 0.0033 'International Tables Vol C Tables 4.2.6.8 and 6.1.1.4'
H H 0.0000 0.0000 'International Tables Vol C Tables 4.2.6.8 and 6.1.1.4'
C C 0.0033 0.0016 'International Tables Vol C Tables 4.2.6.8 and 6.1.1.4'

loop_
_geom_angle_atom_site_label_1
_geom_angle_atom_site_label_2
_geom_angle_atom_site_label_3
_geom_angle
_geom_angle_publ_flag
C1 O1 H1 109.00 no
C3 O3 H3 109.00 no
C8 N1 C12 115.5(4) yes
C13 N2 C14 117.4(4) yes
C10 N2 C13 121.2(3) yes
C10 N2 C14 121.4(3) yes
C15 N3 C19 115.7(4) yes
C17 N4 C20 120.2(3) yes
C20 N4 C21 118.4(4) yes
C17 N4 C21 121.3(3) yes
N1 C8 C9 124.6(4) yes
C8 C9 C10 119.8(4) no
C9 C10 C11 116.0(4) no
N2 C10 C11 121.2(4) yes
N2 C10 C9 122.8(3) yes
C10 C11 C12 119.5(4) no
N1 C12 C11 124.7(4) yes
N1 C8 H8 118.00 no
C9 C8 H8 118.00 no
C8 C9 H9 120.00 no
C10 C9 H9 120.00 no
C10 C11 H11 120.00 no
C12 C11 H11 120.00 no
C11 C12 H12 118.00 no
N1 C12 H12 118.00 no
N2 C13 H13B 109.00 no
H13A C13 H13C 109.00 no
N2 C13 H13A 109.00 no
N2 C13 H13C 109.00 no
H13A C13 H13B 109.00 no
H13B C13 H13C 110.00 no
H14B C14 H14C 109.00 no
N2 C14 H14A 109.00 no
N2 C14 H14B 109.00 no
N2 C14 H14C 109.00 no
H14A C14 H14B 109.00 no
H14A C14 H14C 110.00 no
N3 C15 C16 124.6(4) yes
C15 C16 C17 119.2(3) no
N4 C17 C18 121.8(4) yes
C16 C17 C18 116.5(3) no
N4 C17 C16 121.6(3) yes
C17 C18 C19 119.0(4) no
N3 C19 C18 125.0(4) yes
N3 C15 H15 118.00 no
C16 C15 H15 118.00 no
C15 C16 H16 120.00 no
C17 C16 H16 120.00 no
C19 C18 H18 121.00 no
C17 C18 H18 120.00 no
N3 C19 H19 118.00 no
C18 C19 H19 118.00 no
N4 C20 H20B 110.00 no
N4 C20 H20A 110.00 no
H20A C20 H20C 109.00 no
H20B C20 H20C 109.00 no
N4 C20 H20C 110.00 no
H20A C20 H20B 109.00 no
N4 C21 H21C 109.00 no
N4 C21 H21A 109.00 no
N4 C21 H21B 110.00 no
H21B C21 H21C 109.00 no
H21A C21 H21C 109.00 no
H21A C21 H21B 109.00 no
O1 C1 C6 122.2(3) yes
O1 C1 C2 117.5(3) yes
C2 C1 C6 120.3(3) no
C1 C2 C3 120.3(4) no
O3 C3 C2 116.6(3) yes
C2 C3 C4 120.0(3) no
O3 C3 C4 123.3(3) yes
C3 C4 C5 120.0(3) no
C4 C5 C6 119.8(4) no
C4 C5 C7 120.3(3) no
C6 C5 C7 119.9(3) no
C1 C6 C5 119.5(3) no
C1 C2 H2 120.00 no
C3 C2 H2 120.00 no
C3 C4 H4 120.00 no
C5 C4 H4 120.00 no
C1 C6 H6 120.00 no
C5 C6 H6 120.00 no
C5 C7 H7A 109.00 no
C5 C7 H7B 109.00 no
C5 C7 H7C 109.00 no
H7A C7 H7B 109.00 no
H7A C7 H7C 110.00 no
H7B C7 H7C 109.00 no

loop_
_geom_bond_atom_site_label_1
_geom_bond_atom_site_label_2
_geom_bond_distance
_geom_bond_publ_flag
O1 C1 1.362(4) yes
O3 C3 1.356(5) yes
O1 H1 0.8400 no
O3 H3 0.8400 no
N1 C12 1.342(6) yes
N1 C8 1.336(6) yes
N2 C13 1.453(6) yes
N2 C14 1.446(5) yes
N2 C10 1.350(5) yes
N3 C19 1.332(5) yes
N3 C15 1.339(6) yes
N4 C17 1.367(5) yes
N4 C21 1.444(6) yes
N4 C20 1.459(6) yes
C8 C9 1.383(6) no
C9 C10 1.401(6) no
C10 C11 1.404(6) no
C11 C12 1.381(7) no
C8 H8 0.9500 no
C9 H9 0.9500 no
C11 H11 0.9500 no
C12 H12 0.9500 no
C13 H13B 0.9800 no
C13 H13A 0.9800 no
C13 H13C 0.9800 no
C14 H14C 0.9800 no
C14 H14B 0.9800 no
C14 H14A 0.9800 no
C15 C16 1.374(6) no
C16 C17 1.404(6) no
C17 C18 1.402(5) no
C18 C19 1.378(6) no
C15 H15 0.9500 no
C16 H16 0.9500 no
C18 H18 0.9500 no
C19 H19 0.9500 no
C20 H20C 0.9800 no
C20 H20A 0.9800 no
C20 H20B 0.9800 no
C21 H21B 0.9800 no
C21 H21C 0.9800 no
C21 H21A 0.9800 no
C1 C6 1.385(6) no
C1 C2 1.396(5) no
C2 C3 1.380(5) no
C3 C4 1.389(6) no
C4 C5 1.400(5) no
C5 C7 1.487(6) no
C5 C6 1.401(5) no
C2 H2 0.9500 no
C4 H4 0.9500 no
C6 H6 0.9500 no
C7 H7A 0.9800 no
C7 H7B 0.9800 no
C7 H7C 0.9800 no

loop_
_geom_contact_atom_site_label_1
_geom_contact_atom_site_label_2
_geom_contact_distance
_geom_contact_site_symmetry_2
_geom_contact_publ_flag
O1 N1 2.669(5) . no
O3 N3 2.663(4) 2_656 no
O3 C20 3.350(6) 1_645 no
O1 H8 2.7200 2_765 no
O1 H13B 2.8700 2_775 no
O3 H15 2.6900 1_655 no
N1 O1 2.669(5) . no
N3 O3 2.663(4) 2_656 no
N1 H6 2.8400 . no
N1 H1 1.8400 . no
N3 H4 2.8600 2_656 no
N3 H3 1.8300 2_656 no
C5 C11 3.566(6) 1_545 no
C9 C11 3.575(7) 2_775 no
C11 C9 3.575(7) 2_775 no
C11 C5 3.566(6) 1_565 no
C13 C20 3.417(7) 2_675 no
C15 C17 3.446(6) 2_566 no
C17 C15 3.446(6) 2_566 no
C20 C13 3.417(7) 2_675 no
C20 O3 3.350(6) 1_465 no
C1 H19 3.0200 2_666 no
C2 H9 2.9100 2_765 no
C4 H12 2.9400 1_545 no
C4 H21A 2.9100 2_666 no
C4 H18 2.9800 2_666 no
C5 H18 2.8700 2_666 no
C5 H11 2.7400 1_545 no
C6 H11 2.9400 1_545 no
C6 H18 3.0500 2_666 no
C7 H2 2.6600 1_455 no
C7 H11 3.0700 1_545 no
C8 H1 2.8800 . no
C9 H13A 2.6700 . no
C9 H13C 2.9800 . no
C9 H14A 3.0600 2_675 no
C11 H13C 3.0800 2_675 no
C11 H14C 2.7000 . no
C11 H14A 2.8700 . no
C12 H1 2.6800 . no
C13 H20B 3.0700 2_675 no
C13 H9 2.5500 . no
C14 H11 2.5100 . no
C15 H21C 3.0300 2_666 no
C15 H3 2.7500 2_656 no
C16 H21C 3.0600 2_666 no
C16 H20A 2.8400 . no
C16 H20C 2.7300 . no
C18 H21A 2.7200 . no
C18 H21C 2.9000 . no
C19 H3 2.8000 2_656 no
C20 H13B 2.9400 2_675 no
C20 H16 2.5200 . no
C21 H18 2.5400 . no
H1 C8 2.8800 . no
H1 N1 1.8400 . no
H1 H6 2.3000 . no
H1 C12 2.6800 . no
H2 H7B 2.4900 1_655 no
H2 C7 2.6600 1_655 no
H2 H7A 2.4000 1_655 no
H3 N3 1.8300 2_656 no
H3 H4 2.3200 . no
H3 C15 2.7500 2_656 no
H3 C19 2.8000 2_656 no
H4 H3 2.3200 . no
H4 H7B 2.5700 . no
H4 N3 2.8600 2_656 no
H6 N1 2.8400 . no
H6 H1 2.3000 . no
H6 H7A 2.3400 . no
H7A H6 2.3400 . no
H7A H2 2.4000 1_455 no
H7B H4 2.5700 . no
H7B H2 2.4900 1_455 no
H7C H13C 2.5300 2_665 no
H7C H11 2.5900 1_545 no
H8 O1 2.7200 2_765 no
H9 H13C 2.5400 . no
H9 C2 2.9100 2_765 no
H9 H13A 2.1900 . no
H9 C13 2.5500 . no
H11 C5 2.7400 1_565 no
H11 C14 2.5100 . no
H11 C6 2.9400 1_565 no
H11 H14A 2.4200 . no
H11 C7 3.0700 1_565 no
H11 H7C 2.5900 1_565 no
H11 H14C 2.2200 . no
H12 C4 2.9400 1_565 no
H13A H9 2.1900 . no
H13A C9 2.6700 . no
H13B O1 2.8700 2_775 no
H13B C20 2.9400 2_675 no
H13B H14B 2.1000 . no
H13C C11 3.0800 2_675 no
H13C H7C 2.5300 2_665 no
H13C H9 2.5400 . no
H13C C9 2.9800 . no
H14A H11 2.4200 . no
H14A C9 3.0600 2_675 no
H14A C11 2.8700 . no
H14B H13B 2.1000 . no
H14C C11 2.7000 . no
H14C H11 2.2200 . no
H15 O3 2.6900 1_455 no
H16 H20A 2.4000 . no
H16 C20 2.5200 . no
H16 H20C 2.2400 . no
H18 H21C 2.4400 . no
H18 H21A 2.2600 . no
H18 C6 3.0500 2_666 no
H18 C4 2.9800 2_666 no
H18 C5 2.8700 2_666 no
H18 C21 2.5400 . no
H19 C1 3.0200 2_666 no
H20A H16 2.4000 . no
H20A C16 2.8400 . no
H20B H21B 2.1200 . no
H20B C13 3.0700 2_675 no
H20C H16 2.2400 . no
H20C C16 2.7300 . no
H21A C4 2.9100 2_666 no
H21A C18 2.7200 . no
H21A H18 2.2600 . no
H21B H20B 2.1200 . no
H21C C18 2.9000 . no
H21C H18 2.4400 . no
H21C C15 3.0300 2_666 no
H21C C16 3.0600 2_666 no

loop_
_geom_hbond_atom_site_label_D
_geom_hbond_atom_site_label_H
_geom_hbond_atom_site_label_A
_geom_hbond_distance_DH
_geom_hbond_distance_HA
_geom_hbond_distance_DA
_geom_hbond_angle_DHA
_geom_hbond_site_symmetry_A
_geom_hbond_publ_flag
O1 H1 N1 0.8400 1.8400 2.669(5) 170.00 . yes
O3 H3 N3 0.8400 1.8300 2.663(4) 171.00 2_656 yes

loop_
_geom_torsion_atom_site_label_1
_geom_torsion_atom_site_label_2
_geom_torsion_atom_site_label_3
_geom_torsion_atom_site_label_4
_geom_torsion
_geom_torsion_publ_flag
C12 N1 C8 C9 0.0(7) no
C8 N1 C12 C11 0.2(7) no
C14 N2 C10 C9 178.6(4) no
C13 N2 C10 C11 177.9(4) no
C14 N2 C10 C11 -2.7(6) no
C13 N2 C10 C9 -0.8(7) no
C19 N3 C15 C16 -0.1(6) no
C15 N3 C19 C18 0.1(6) no
C21 N4 C17 C16 177.1(4) no
C20 N4 C17 C18 176.0(4) no
C21 N4 C17 C18 -2.2(6) no
C20 N4 C17 C16 -4.7(6) no
N1 C8 C9 C10 0.5(7) no
C8 C9 C10 N2 177.5(4) no
C8 C9 C10 C11 -1.2(6) no
N2 C10 C11 C12 -177.3(4) no
C9 C10 C11 C12 1.4(6) no
C10 C11 C12 N1 -1.0(8) no
N3 C15 C16 C17 -0.3(7) no
C15 C16 C17 C18 0.7(6) no
C15 C16 C17 N4 -178.7(4) no
C16 C17 C18 C19 -0.7(6) no
N4 C17 C18 C19 178.6(4) no
C17 C18 C19 N3 0.3(6) no
O1 C1 C2 C3 179.7(3) no
C6 C1 C2 C3 -0.2(5) no
O1 C1 C6 C5 179.8(3) no
C2 C1 C6 C5 -0.4(5) no
C1 C2 C3 O3 -179.7(3) no
C1 C2 C3 C4 0.8(5) no
O3 C3 C4 C5 179.6(3) no
C2 C3 C4 C5 -0.9(5) no
C3 C4 C5 C6 0.3(5) no
C3 C4 C5 C7 -179.7(3) no
C4 C5 C6 C1 0.4(5) no
C7 C5 C6 C1 -179.6(3) no
